data_4061740
_journal_name_full Organometallics
_journal_paper_doi 10.1021/om050588o
_journal_year 2005
_chemical_formula_sum 'C48 H44 Au2 Cl2 O2 P2'
_chemical_formula_weight 1179.60
_space_group_IT_number 14
_symmetry_cell_setting monoclinic
_symmetry_space_group_name_Hall '-P 2yn'
_symmetry_space_group_name_H-M 'P 1 21/n 1'
_cell_angle_alpha 90.00
_cell_angle_beta 97.7630(10)
_cell_angle_gamma 90.00
_cell_formula_units_Z 8
_cell_length_a 12.5812(2)
_cell_length_b 22.3998(3)
_cell_length_c 31.2783(4)
_cell_measurement_temperature 150(2)
_cell_volume 8734.0(2)
_diffrn_ambient_temperature 150(2)
_exptl_crystal_density_diffrn 1.794
_cod_depositor_comments
;
The following automatic conversions were performed:
'_symmetry_cell_setting' value 'Monoclinic' changed to 'monoclinic'
according to '/home/saulius/struct/CIF-dictionaries/cif_core.dic'
dictionary named 'cif_core.dic' version 2.4.1 from 2010-06-29.

Automatic conversion script
Id: cif_fix_enum 1527 2010-12-29 10:47:43Z saulius 
;
_cod_original_sg_symbol_H-M 'P 21/n'
_cod_database_code 4061740

loop_
_symmetry_equiv_pos_as_xyz
'x, y, z'
'-x+1/2, y+1/2, -z+1/2'
'-x, -y, -z'
'x-1/2, -y-1/2, z-1/2'

loop_
_atom_site_label
_atom_site_type_symbol
_atom_site_fract_x
_atom_site_fract_y
_atom_site_fract_z
_atom_site_U_iso_or_equiv
_atom_site_adp_type
_atom_site_occupancy
_atom_site_symmetry_multiplicity
_atom_site_calc_flag
_atom_site_refinement_flags
_atom_site_disorder_assembly
_atom_site_disorder_group
Au1 Au 0.84244(2) 0.616860(13) 0.172238(9) 0.02880(8) Uani 1 1 d . . .
Au2 Au 1.28416(2) 0.638768(13) 0.227780(9) 0.03014(8) Uani 1 1 d . . .
Au3 Au 1.24590(2) 0.786496(13) 0.237097(8) 0.02777(8) Uani 1 1 d . . .
Au4 Au 0.80776(2) 0.764310(14) 0.172071(9) 0.03143(9) Uani 1 1 d . . .
P1 P 0.94599(14) 0.61049(8) 0.11812(6) 0.0270(4) Uani 1 1 d . . .
P2 P 1.18127(14) 0.61006(8) 0.27879(6) 0.0266(4) Uani 1 1 d . . .
P3 P 1.21125(14) 0.80688(8) 0.16534(6) 0.0252(4) Uani 1 1 d . . .
P4 P 0.84611(14) 0.77794(8) 0.24431(6) 0.0277(4) Uani 1 1 d . . .
C1 C 1.0079(5) 0.6791(3) 0.1045(2) 0.0288(17) Uani 1 1 d . . .
H1A H 1.0532 0.6710 0.0816 0.035 Uiso 1 1 calc R . .
H1B H 0.9512 0.7076 0.0928 0.035 Uiso 1 1 calc R . .
C2 C 1.0772(5) 0.7078(3) 0.1432(2) 0.0302(17) Uani 1 1 d . . .
H2A H 1.0317 0.7337 0.1589 0.036 Uiso 1 1 calc R . .
H2B H 1.1079 0.6761 0.1633 0.036 Uiso 1 1 calc R . .
C3 C 1.1685(5) 0.7450(3) 0.12900(19) 0.0235(15) Uani 1 1 d . . .
H3A H 1.1448 0.7612 0.0998 0.028 Uiso 1 1 calc R . .
H3B H 1.2307 0.7186 0.1270 0.028 Uiso 1 1 calc R . .
C4 C 1.0898(5) 0.6642(3) 0.2966(2) 0.0266(16) Uani 1 1 d . . .
H4A H 1.0452 0.6440 0.3160 0.032 Uiso 1 1 calc R . .
H4B H 1.1323 0.6954 0.3137 0.032 Uiso 1 1 calc R . .
C5 C 1.0153(5) 0.6947(3) 0.2602(2) 0.0236(15) Uani 1 1 d . . .
H5A H 1.0545 0.7272 0.2476 0.028 Uiso 1 1 calc R . .
H5B H 0.9921 0.6653 0.2371 0.028 Uiso 1 1 calc R . .
C6 C 0.9172(5) 0.7203(3) 0.2774(2) 0.0271(16) Uani 1 1 d . . .
H6A H 0.9403 0.7370 0.3065 0.032 Uiso 1 1 calc R . .
H6B H 0.8667 0.6873 0.2806 0.032 Uiso 1 1 calc R . .
C11 C 0.7420(6) 0.6161(3) 0.2164(2) 0.0306(17) Uani 1 1 d . . .
C12 C 0.6754(5) 0.6124(3) 0.2406(2) 0.0278(17) Uani 1 1 d . . .
C13 C 0.5951(5) 0.6051(3) 0.2701(2) 0.0359(19) Uani 1 1 d . A .
H13A H 0.5744 0.6448 0.2801 0.043 Uiso 1 1 calc R . .
H13B H 0.5301 0.5861 0.2545 0.043 Uiso 1 1 calc R . .
O14 O 0.6352(4) 0.5691(2) 0.30671(15) 0.0411(13) Uani 1 1 d . . .
C15A C 0.7165(7) 0.5881(4) 0.3342(3) 0.035(4) Uiso 0.57 1 d PG A 1
C16A C 0.7805(7) 0.5451(3) 0.3571(3) 0.040(4) Uiso 0.57 1 d PG A 1
H16A H 0.7735 0.5043 0.3488 0.048 Uiso 0.57 1 calc PR A 1
C17A C 0.8548(7) 0.5618(4) 0.3921(3) 0.045(4) Uiso 0.57 1 d PG A 1
H17A H 0.8985 0.5324 0.4077 0.054 Uiso 0.57 1 calc PR A 1
C18A C 0.8650(7) 0.6215(4) 0.4041(2) 0.044(4) Uiso 0.57 1 d PG A 1
C19A C 0.8010(8) 0.6644(3) 0.3812(3) 0.052(4) Uiso 0.57 1 d PG A 1
H19A H 0.8080 0.7052 0.3895 0.063 Uiso 0.57 1 calc PR A 1
C20A C 0.7268(7) 0.6478(4) 0.3463(3) 0.047(4) Uiso 0.57 1 d PG A 1
H20A H 0.6830 0.6771 0.3306 0.056 Uiso 0.57 1 calc PR A 1
C15B C 0.7031(9) 0.6019(5) 0.3411(3) 0.020(4) Uiso 0.43 1 d PG A 2
C16B C 0.7721(10) 0.5673(4) 0.3694(4) 0.048(5) Uiso 0.43 1 d PG A 2
H16B H 0.7772 0.5255 0.3647 0.057 Uiso 0.43 1 calc PR A 2
C17B C 0.8337(9) 0.5937(5) 0.4046(3) 0.052(5) Uiso 0.43 1 d PG A 2
H17B H 0.8809 0.5700 0.4240 0.062 Uiso 0.43 1 calc PR A 2
C18B C 0.8263(9) 0.6548(5) 0.4115(3) 0.031(4) Uiso 0.43 1 d PG A 2
C19B C 0.7573(10) 0.6894(4) 0.3832(4) 0.050(5) Uiso 0.43 1 d PG A 2
H19B H 0.7522 0.7312 0.3879 0.060 Uiso 0.43 1 calc PR A 2
C20B C 0.6957(9) 0.6630(5) 0.3480(4) 0.050(6) Uiso 0.43 1 d PG A 2
H20B H 0.6486 0.6867 0.3287 0.060 Uiso 0.43 1 calc PR A 2
C21 C 1.3839(6) 0.6551(3) 0.1850(2) 0.0353(19) Uani 1 1 d . . .
C22 C 1.4498(5) 0.6629(3) 0.1608(2) 0.0318(17) Uani 1 1 d . . .
C23 C 1.5317(5) 0.6698(4) 0.1313(2) 0.0382(19) Uani 1 1 d . . .
H23A H 1.5342 0.7121 0.1223 0.046 Uiso 1 1 calc R . .
H23B H 1.6030 0.6592 0.1468 0.046 Uiso 1 1 calc R . .
O24 O 1.5089(4) 0.6325(2) 0.09325(15) 0.0393(13) Uani 1 1 d . . .
C25 C 1.4208(5) 0.6473(4) 0.0643(2) 0.0341(18) Uani 1 1 d . B .
C26 C 1.3651(6) 0.7010(4) 0.0639(2) 0.040(2) Uani 1 1 d . . .
H26A H 1.3855 0.7309 0.0850 0.049 Uiso 1 1 calc R . .
C27 C 1.2782(6) 0.7095(4) 0.0317(2) 0.048(2) Uani 1 1 d . B .
H27A H 1.2403 0.7462 0.0310 0.058 Uiso 1 1 calc R . .
C28 C 1.2451(6) 0.6675(4) 0.0012(2) 0.044(2) Uani 1 1 d . . .
C29 C 1.3026(6) 0.6158(4) 0.0020(3) 0.052(2) Uani 1 1 d . B .
H29A H 1.2825 0.5865 -0.0195 0.062 Uiso 1 1 calc R . .
C30 C 1.3886(6) 0.6047(4) 0.0331(3) 0.048(2) Uani 1 1 d . . .
H30A H 1.4260 0.5679 0.0331 0.058 Uiso 1 1 calc R B .
C31 C 1.2740(5) 0.7821(3) 0.3011(2) 0.0307(17) Uani 1 1 d . . .
C32 C 1.2956(6) 0.7862(4) 0.3401(3) 0.044(2) Uani 1 1 d . . .
C33 C 1.3259(6) 0.7965(4) 0.3865(2) 0.063(3) Uani 1 1 d . . .
H33A H 1.3529 0.7587 0.4004 0.075 Uiso 1 1 calc R . .
H33B H 1.3849 0.8260 0.3908 0.075 Uiso 1 1 calc R . .
O34 O 1.2393(4) 0.8175(2) 0.40702(16) 0.0500(15) Uani 1 1 d . . .
C35A C 1.1644(7) 0.7744(4) 0.4153(4) 0.018(6) Uiso 0.57 1 d PG A 1
C36A C 1.1844(7) 0.7145(4) 0.4080(4) 0.032(4) Uiso 0.57 1 d PG A 1
H36A H 1.2471 0.7032 0.3961 0.039 Uiso 0.57 1 calc PR A 1
C37A C 1.1126(8) 0.6711(3) 0.4179(3) 0.043(4) Uiso 0.57 1 d PG A 1
H37A H 1.1263 0.6301 0.4129 0.052 Uiso 0.57 1 calc PR A 1
C38A C 1.0209(7) 0.6876(4) 0.4352(3) 0.035(3) Uiso 0.57 1 d PG A 1
C39A C 1.0009(6) 0.7475(4) 0.4426(3) 0.037(3) Uiso 0.57 1 d PG A 1
H39A H 0.9381 0.7588 0.4544 0.044 Uiso 0.57 1 calc PR A 1
C40A C 1.0726(7) 0.7909(3) 0.4326(4) 0.035(4) Uiso 0.57 1 d PG A 1
H40A H 1.0590 0.8318 0.4377 0.042 Uiso 0.57 1 calc PR A 1
C51A C 0.9417(11) 0.6390(7) 0.4454(5) 0.049(4) Uiso 0.57 1 d P A 1
H51A H 0.9907 0.6037 0.4476 0.059 Uiso 0.57 1 calc PR A 1
C52A C 0.9216(19) 0.6419(11) 0.4871(8) 0.097(8) Uiso 0.57 1 d P A 1
H52A H 0.9848 0.6578 0.5054 0.146 Uiso 0.57 1 calc PR A 1
H52B H 0.9055 0.6019 0.4971 0.146 Uiso 0.57 1 calc PR A 1
H52C H 0.8601 0.6682 0.4889 0.146 Uiso 0.57 1 calc PR A 1
C35B C 1.1640(10) 0.7803(6) 0.4133(6) 0.059(14) Uiso 0.43 1 d PG A 2
C36B C 1.1561(9) 0.7189(6) 0.4073(5) 0.029(5) Uiso 0.43 1 d PG A 2
H36B H 1.2104 0.6979 0.3952 0.035 Uiso 0.43 1 calc PR A 2
C37B C 1.0686(10) 0.6881(4) 0.4191(4) 0.030(4) Uiso 0.43 1 d PG A 2
H37B H 1.0632 0.6461 0.4151 0.036 Uiso 0.43 1 calc PR A 2
C38B C 0.9891(8) 0.7187(5) 0.4369(4) 0.032(4) Uiso 0.43 1 d PG A 2
C39B C 0.9970(9) 0.7802(6) 0.4429(4) 0.038(5) Uiso 0.43 1 d PG A 2
H39B H 0.9426 0.8011 0.4550 0.045 Uiso 0.43 1 calc PR A 2
C40B C 1.0844(11) 0.8109(4) 0.4311(6) 0.052(6) Uiso 0.43 1 d PG A 2
H40B H 1.0898 0.8529 0.4351 0.062 Uiso 0.43 1 calc PR A 2
C51B C 0.8882(15) 0.6876(9) 0.4488(6) 0.046(5) Uiso 0.43 1 d P A 2
H51B H 0.8401 0.7224 0.4521 0.055 Uiso 0.43 1 calc PR A 2
C52B C 0.886(2) 0.6595(11) 0.4848(8) 0.048(6) Uiso 0.43 1 d P A 2
H52D H 0.9222 0.6833 0.5087 0.072 Uiso 0.43 1 calc PR A 2
H52E H 0.9218 0.6209 0.4837 0.072 Uiso 0.43 1 calc PR A 2
H52F H 0.8108 0.6530 0.4892 0.072 Uiso 0.43 1 calc PR A 2
C41 C 0.7702(5) 0.7694(3) 0.1079(2) 0.0324(18) Uani 1 1 d . . .
C42 C 0.7475(6) 0.7809(4) 0.0713(3) 0.041(2) Uani 1 1 d . . .
C43 C 0.7238(6) 0.8027(4) 0.0258(2) 0.049(2) Uani 1 1 d . . .
H43A H 0.6971 0.7691 0.0069 0.059 Uiso 1 1 calc R . .
H43B H 0.6664 0.8332 0.0241 0.059 Uiso 1 1 calc R . .
O44 O 0.8180(5) 0.8286(3) 0.01022(17) 0.0527(15) Uani 1 1 d . . .
C45 C 0.8957(6) 0.7892(4) 0.0010(2) 0.040(2) Uani 1 1 d . B .
C46 C 0.8871(6) 0.7287(4) 0.0016(2) 0.042(2) Uani 1 1 d . . .
H46A H 0.8247 0.7101 0.0095 0.050 Uiso 1 1 calc R . .
C47 C 0.9716(6) 0.6944(4) -0.0095(2) 0.043(2) Uani 1 1 d . B .
H47A H 0.9661 0.6521 -0.0088 0.051 Uiso 1 1 calc R . .
C48 C 1.0623(6) 0.7195(4) -0.0216(2) 0.047(2) Uani 1 1 d . . .
C49 C 1.0686(7) 0.7804(5) -0.0228(3) 0.068(3) Uani 1 1 d . B .
H49A H 1.1300 0.7988 -0.0317 0.081 Uiso 1 1 calc R . .
C50 C 0.9868(7) 0.8156(4) -0.0113(3) 0.064(3) Uani 1 1 d . . .
H50A H 0.9928 0.8578 -0.0118 0.077 Uiso 1 1 calc R B .
C61A C 1.1517(6) 0.6795(4) -0.0355(3) 0.054(2) Uani 0.65 1 d P B 1
H61A H 1.1838 0.7030 -0.0577 0.065 Uiso 0.65 1 calc PR B 1
C62A C 1.1092(9) 0.6190(5) -0.0591(4) 0.047(3) Uiso 0.65 1 d P B 1
H62A H 1.0507 0.6281 -0.0821 0.071 Uiso 0.65 1 calc PR B 1
H62B H 1.0831 0.5921 -0.0381 0.071 Uiso 0.65 1 calc PR B 1
H62C H 1.1680 0.5997 -0.0715 0.071 Uiso 0.65 1 calc PR B 1
C61B C 1.1517(6) 0.6795(4) -0.0355(3) 0.054(2) Uani 0.35 1 d P B 2
H61B H 1.1215 0.6412 -0.0484 0.065 Uiso 0.35 1 calc PR B 2
C62B C 1.188(2) 0.7197(12) -0.0697(9) 0.075(9) Uiso 0.35 1 d P B 2
H62D H 1.2155 0.7572 -0.0564 0.112 Uiso 0.35 1 calc PR B 2
H62E H 1.1273 0.7281 -0.0919 0.112 Uiso 0.35 1 calc PR B 2
H62F H 1.2450 0.6998 -0.0828 0.112 Uiso 0.35 1 calc PR B 2
C1A C 1.0548(3) 0.55617(19) 0.12535(15) 0.0342(18) Uani 1 1 d G . .
C1B C 1.1545(4) 0.56780(18) 0.11268(15) 0.043(2) Uani 1 1 d G . .
H1BA H 1.1705 0.6065 0.1029 0.052 Uiso 1 1 calc R . .
C1C C 1.2309(3) 0.5227(3) 0.11428(16) 0.050(2) Uani 1 1 d G . .
H1CA H 1.2991 0.5307 0.1056 0.061 Uiso 1 1 calc R . .
C1D C 1.2077(4) 0.4661(2) 0.12854(17) 0.055(2) Uani 1 1 d G . .
H1DA H 1.2599 0.4353 0.1296 0.066 Uiso 1 1 calc R . .
C1E C 1.1080(5) 0.45443(17) 0.14120(17) 0.061(3) Uani 1 1 d G . .
H1EA H 1.0920 0.4157 0.1509 0.073 Uiso 1 1 calc R . .
C1F C 1.0316(3) 0.4995(2) 0.13961(16) 0.047(2) Uani 1 1 d G . .
H1FA H 0.9634 0.4915 0.1483 0.056 Uiso 1 1 calc R . .
C1G C 0.8630(3) 0.5882(2) 0.06851(11) 0.0260(16) Uani 1 1 d G . .
C1H C 0.9002(3) 0.5502(2) 0.03870(15) 0.040(2) Uani 1 1 d G . .
H1HA H 0.9703 0.5338 0.0444 0.048 Uiso 1 1 calc R . .
C1I C 0.8347(4) 0.5361(2) 0.00061(13) 0.046(2) Uani 1 1 d G . .
H1IA H 0.8601 0.5101 -0.0198 0.055 Uiso 1 1 calc R . .
C1J C 0.7321(3) 0.5600(2) -0.00767(12) 0.047(2) Uani 1 1 d G . .
H1JA H 0.6873 0.5504 -0.0337 0.056 Uiso 1 1 calc R . .
C1K C 0.6949(3) 0.5980(2) 0.02215(15) 0.040(2) Uani 1 1 d G . .
H1KA H 0.6247 0.6144 0.0165 0.047 Uiso 1 1 calc R . .
C1L C 0.7603(3) 0.61213(19) 0.06023(13) 0.0331(18) Uani 1 1 d G . .
H1LA H 0.7349 0.6381 0.0806 0.040 Uiso 1 1 calc R . .
C2A C 1.2653(3) 0.5915(2) 0.32919(12) 0.0277(17) Uani 1 1 d G . .
C2B C 1.3623(3) 0.62101(19) 0.34014(14) 0.0369(19) Uani 1 1 d G . .
H2BA H 1.3865 0.6488 0.3206 0.044 Uiso 1 1 calc R . .
C2C C 1.4240(3) 0.6099(2) 0.37965(16) 0.046(2) Uani 1 1 d G . .
H2CA H 1.4903 0.6301 0.3871 0.055 Uiso 1 1 calc R . .
C2D C 1.3886(4) 0.5692(2) 0.40820(12) 0.055(2) Uani 1 1 d G . .
H2DA H 1.4308 0.5616 0.4352 0.066 Uiso 1 1 calc R . .
C2E C 1.2916(4) 0.5397(2) 0.39725(14) 0.052(2) Uani 1 1 d G . .
H2EA H 1.2674 0.5119 0.4168 0.062 Uiso 1 1 calc R . .
C2F C 1.2299(3) 0.5508(2) 0.35775(15) 0.041(2) Uani 1 1 d G . .
H2FA H 1.1636 0.5307 0.3503 0.050 Uiso 1 1 calc R . .
C2G C 1.1002(3) 0.54339(17) 0.26506(15) 0.0326(18) Uani 1 1 d G . .
C2H C 1.1525(3) 0.4920(2) 0.25431(16) 0.046(2) Uani 1 1 d G . .
H2HA H 1.2270 0.4931 0.2520 0.055 Uiso 1 1 calc R . .
C2I C 1.0958(5) 0.43888(18) 0.24693(16) 0.058(3) Uani 1 1 d G . .
H2IA H 1.1315 0.4037 0.2396 0.070 Uiso 1 1 calc R . .
C2J C 0.9868(5) 0.43721(18) 0.25030(18) 0.058(3) Uani 1 1 d G . .
H2JA H 0.9481 0.4009 0.2453 0.070 Uiso 1 1 calc R . .
C2K C 0.9345(3) 0.4886(2) 0.26106(18) 0.057(2) Uani 1 1 d G . .
H2KA H 0.8600 0.4875 0.2634 0.069 Uiso 1 1 calc R . .
C2L C 0.9912(4) 0.54172(18) 0.26844(16) 0.044(2) Uani 1 1 d G . .
H2LA H 0.9555 0.5769 0.2758 0.053 Uiso 1 1 calc R . .
C3A C 1.1066(3) 0.86260(17) 0.15433(15) 0.0278(17) Uani 1 1 d G . .
C3B C 1.0188(4) 0.85523(18) 0.12268(15) 0.050(2) Uani 1 1 d G . .
H3BA H 1.0101 0.8191 0.1067 0.060 Uiso 1 1 calc R . .
C3C C 0.9436(3) 0.9007(2) 0.11445(16) 0.067(3) Uani 1 1 d G . .
H3CA H 0.8836 0.8957 0.0928 0.081 Uiso 1 1 calc R . .
C3D C 0.9563(3) 0.95358(19) 0.13786(18) 0.054(2) Uani 1 1 d G . .
H3DA H 0.9050 0.9847 0.1322 0.064 Uiso 1 1 calc R . .
C3E C 1.0441(4) 0.96095(16) 0.16951(16) 0.043(2) Uani 1 1 d G . .
H3EA H 1.0528 0.9971 0.1855 0.051 Uiso 1 1 calc R . .
C3F C 1.1192(3) 0.9155(2) 0.17775(13) 0.0379(19) Uani 1 1 d G . .
H3FA H 1.1793 0.9205 0.1994 0.045 Uiso 1 1 calc R . .
C3G C 1.3264(3) 0.8385(2) 0.14392(14) 0.0259(16) Uani 1 1 d G . .
C3H C 1.3137(3) 0.8786(2) 0.10969(15) 0.044(2) Uani 1 1 d G . .
H3HA H 1.2438 0.8908 0.0974 0.052 Uiso 1 1 calc R . .
C3I C 1.4032(4) 0.9010(2) 0.09340(14) 0.056(2) Uani 1 1 d G . .
H3IA H 1.3945 0.9284 0.0700 0.067 Uiso 1 1 calc R . .
C3J C 1.5054(3) 0.8832(2) 0.11133(16) 0.048(2) Uani 1 1 d G . .
H3JA H 1.5665 0.8984 0.1002 0.057 Uiso 1 1 calc R . .
C3K C 1.5181(3) 0.8431(2) 0.14555(16) 0.044(2) Uani 1 1 d G . .
H3KA H 1.5880 0.8309 0.1578 0.053 Uiso 1 1 calc R . .
C3L C 1.4286(3) 0.82075(19) 0.16184(13) 0.0353(19) Uani 1 1 d G . .
H3LA H 1.4373 0.7933 0.1852 0.042 Uiso 1 1 calc R . .
C4A C 0.7269(3) 0.7883(2) 0.27022(14) 0.0266(17) Uani 1 1 d G . .
C4B C 0.7340(3) 0.8189(2) 0.30914(14) 0.044(2) Uani 1 1 d G . .
H4BA H 0.8003 0.8361 0.3213 0.053 Uiso 1 1 calc R . .
C4C C 0.6442(4) 0.8244(2) 0.33031(13) 0.053(2) Uani 1 1 d G . .
H4CA H 0.6491 0.8453 0.3569 0.064 Uiso 1 1 calc R . .
C4D C 0.5473(3) 0.7992(2) 0.31255(15) 0.047(2) Uani 1 1 d G . .
H4DA H 0.4859 0.8029 0.3270 0.057 Uiso 1 1 calc R . .
C4E C 0.5401(3) 0.7685(2) 0.27363(15) 0.0369(19) Uani 1 1 d G . .
H4EA H 0.4739 0.7513 0.2615 0.044 Uiso 1 1 calc R . .
C4F C 0.6299(3) 0.7631(2) 0.25246(12) 0.0317(17) Uani 1 1 d G . .
H4FA H 0.6250 0.7421 0.2259 0.038 Uiso 1 1 calc R . .
C4G C 0.9205(3) 0.84674(17) 0.25772(15) 0.0288(17) Uani 1 1 d G . .
C4H C 1.0210(4) 0.84730(19) 0.28245(16) 0.042(2) Uani 1 1 d G . .
H4HA H 1.0561 0.8108 0.2909 0.051 Uiso 1 1 calc R . .
C4I C 1.0702(3) 0.9013(2) 0.29485(16) 0.059(3) Uani 1 1 d G . .
H4IA H 1.1389 0.9017 0.3117 0.071 Uiso 1 1 calc R . .
C4J C 1.0189(4) 0.95477(19) 0.28254(18) 0.055(2) Uani 1 1 d G . .
H4JA H 1.0524 0.9917 0.2910 0.066 Uiso 1 1 calc R . .
C4K C 0.9184(4) 0.95422(17) 0.25782(18) 0.066(3) Uani 1 1 d G . .
H4KA H 0.8833 0.9908 0.2494 0.079 Uiso 1 1 calc R . .
C4L C 0.8692(3) 0.9002(2) 0.24541(16) 0.050(2) Uani 1 1 d G . .
H4LA H 0.8005 0.8998 0.2285 0.060 Uiso 1 1 calc R . .
C71 C 0.6181(6) 0.5050(4) 0.1245(3) 0.058(3) Uani 1 1 d . . .
H71A H 0.6372 0.5400 0.1078 0.070 Uiso 1 1 calc R . .
H71B H 0.5883 0.5200 0.1502 0.070 Uiso 1 1 calc R . .
Cl72 Cl 0.5219(3) 0.46360(14) 0.09326(12) 0.1254(14) Uani 1 1 d . . .
Cl73 Cl 0.7314(2) 0.46430(12) 0.14087(12) 0.1055(11) Uani 1 1 d . . .
C81 C 1.2802(10) 0.5221(5) 0.5252(3) 0.109(5) Uani 1 1 d . . .
H81A H 1.2877 0.5171 0.5569 0.130 Uiso 1 1 calc R . .
H81B H 1.3153 0.5601 0.5190 0.130 Uiso 1 1 calc R . .
Cl82 Cl 1.1488(3) 0.52593(14) 0.50553(11) 0.1084(11) Uani 1 1 d . . .
Cl83 Cl 1.3481(2) 0.46099(13) 0.50228(9) 0.0909(9) Uani 1 1 d . . .

loop_
_atom_site_aniso_label
_atom_site_aniso_U_11
_atom_site_aniso_U_22
_atom_site_aniso_U_33
_atom_site_aniso_U_23
_atom_site_aniso_U_13
_atom_site_aniso_U_12
Au1 0.02709(16) 0.03476(18) 0.02452(16) -0.00242(13) 0.00339(11) -0.00081(12)
Au2 0.02674(16) 0.03772(19) 0.02611(16) 0.00320(14) 0.00409(11) 0.00599(13)
Au3 0.02444(16) 0.03609(18) 0.02263(16) 0.00203(13) 0.00266(11) -0.00215(12)
Au4 0.02705(17) 0.04013(19) 0.02664(16) -0.00290(14) 0.00187(11) 0.00581(13)
P1 0.0251(10) 0.0314(11) 0.0242(10) -0.0026(9) 0.0024(7) 0.0012(8)
P2 0.0245(10) 0.0306(11) 0.0244(10) 0.0014(9) 0.0023(7) 0.0058(8)
P3 0.0265(10) 0.0283(11) 0.0208(10) -0.0003(8) 0.0029(7) -0.0011(8)
P4 0.0222(10) 0.0333(11) 0.0279(11) -0.0011(9) 0.0045(8) 0.0032(8)
C1 0.031(4) 0.034(4) 0.021(4) 0.006(3) 0.002(3) -0.005(3)
C2 0.026(4) 0.033(4) 0.031(4) -0.003(4) 0.002(3) 0.001(3)
C3 0.032(4) 0.022(4) 0.017(4) 0.000(3) 0.005(3) -0.001(3)
C4 0.030(4) 0.027(4) 0.022(4) 0.004(3) 0.001(3) -0.004(3)
C5 0.026(4) 0.024(4) 0.021(4) -0.004(3) 0.002(3) 0.002(3)
C6 0.021(4) 0.029(4) 0.031(4) -0.003(3) 0.004(3) 0.005(3)
C11 0.041(5) 0.023(4) 0.024(4) 0.001(3) -0.007(3) -0.001(3)
C12 0.033(4) 0.026(4) 0.024(4) 0.002(3) 0.002(3) -0.002(3)
C13 0.029(4) 0.041(5) 0.037(5) 0.003(4) 0.003(3) 0.001(4)
O14 0.038(3) 0.044(3) 0.040(3) 0.009(3) 0.002(2) -0.010(3)
C21 0.033(4) 0.050(5) 0.021(4) -0.003(4) -0.003(3) 0.007(4)
C22 0.031(4) 0.033(4) 0.032(4) 0.000(4) 0.005(3) 0.009(3)
C23 0.023(4) 0.053(5) 0.038(5) 0.005(4) 0.002(3) -0.002(4)
O24 0.032(3) 0.060(4) 0.025(3) -0.003(3) 0.004(2) 0.010(3)
C25 0.022(4) 0.058(5) 0.023(4) -0.001(4) 0.003(3) 0.001(4)
C26 0.039(5) 0.061(6) 0.021(4) -0.005(4) 0.002(3) 0.013(4)
C27 0.044(5) 0.068(6) 0.034(5) 0.015(5) 0.008(4) 0.025(4)
C28 0.029(5) 0.069(6) 0.031(5) 0.007(5) -0.003(3) -0.007(4)
C29 0.048(6) 0.061(6) 0.044(5) -0.003(5) -0.001(4) -0.008(5)
C30 0.038(5) 0.054(6) 0.049(5) -0.004(5) -0.004(4) 0.005(4)
C31 0.031(4) 0.040(5) 0.023(4) 0.011(4) 0.008(3) -0.006(3)
C32 0.024(4) 0.065(6) 0.042(5) 0.013(5) 0.007(4) -0.011(4)
C33 0.041(5) 0.121(9) 0.026(5) 0.012(5) 0.000(4) -0.046(5)
O34 0.057(4) 0.058(4) 0.036(3) -0.001(3) 0.009(3) -0.032(3)
C41 0.030(4) 0.039(5) 0.029(5) -0.011(4) 0.002(3) 0.005(3)
C42 0.034(5) 0.051(6) 0.037(5) -0.009(4) 0.003(4) 0.006(4)
C43 0.049(5) 0.059(6) 0.036(5) 0.006(4) -0.004(4) 0.011(4)
O44 0.059(4) 0.056(4) 0.040(3) 0.013(3) -0.004(3) -0.001(3)
C45 0.035(5) 0.053(6) 0.031(5) 0.012(4) -0.003(3) 0.010(4)
C46 0.036(5) 0.059(6) 0.028(4) 0.007(4) -0.005(3) -0.015(4)
C47 0.046(5) 0.051(5) 0.028(4) 0.003(4) -0.010(4) -0.008(4)
C48 0.037(5) 0.065(6) 0.036(5) 0.017(5) -0.004(4) -0.006(4)
C49 0.032(5) 0.084(8) 0.084(8) 0.055(6) -0.005(5) 0.001(5)
C50 0.041(6) 0.052(6) 0.094(8) 0.038(6) -0.012(5) -0.011(5)
C61A 0.037(5) 0.077(7) 0.046(5) 0.010(5) -0.004(4) 0.001(5)
C61B 0.037(5) 0.077(7) 0.046(5) 0.010(5) -0.004(4) 0.001(5)
C1A 0.032(4) 0.042(5) 0.026(4) -0.005(4) -0.004(3) 0.004(4)
C1B 0.035(5) 0.045(5) 0.050(5) -0.013(4) 0.007(4) 0.001(4)
C1C 0.041(5) 0.058(6) 0.052(6) -0.008(5) 0.006(4) 0.016(4)
C1D 0.056(6) 0.062(7) 0.041(5) -0.002(5) -0.014(4) 0.030(5)
C1E 0.068(7) 0.041(6) 0.076(7) 0.013(5) 0.014(5) 0.018(5)
C1F 0.049(5) 0.033(5) 0.058(6) 0.015(4) 0.003(4) 0.004(4)
C1G 0.032(4) 0.023(4) 0.024(4) -0.003(3) 0.008(3) -0.002(3)
C1H 0.032(4) 0.043(5) 0.042(5) -0.013(4) -0.002(3) 0.003(4)
C1I 0.038(5) 0.061(6) 0.038(5) -0.017(4) 0.005(4) 0.003(4)
C1J 0.051(6) 0.054(6) 0.033(5) -0.015(4) -0.004(4) -0.011(4)
C1K 0.024(4) 0.056(5) 0.036(5) 0.003(4) -0.004(3) 0.003(4)
C1L 0.028(4) 0.036(5) 0.036(5) -0.005(4) 0.006(3) -0.001(3)
C2A 0.029(4) 0.024(4) 0.029(4) -0.004(3) -0.002(3) 0.008(3)
C2B 0.033(5) 0.035(5) 0.041(5) -0.002(4) -0.001(3) 0.007(4)
C2C 0.040(5) 0.050(6) 0.042(5) -0.011(4) -0.010(4) 0.008(4)
C2D 0.076(7) 0.054(6) 0.030(5) 0.001(5) -0.011(4) 0.019(5)
C2E 0.069(6) 0.052(6) 0.032(5) -0.002(4) -0.004(4) -0.003(5)
C2F 0.039(5) 0.058(6) 0.027(4) 0.010(4) 0.002(3) 0.002(4)
C2G 0.033(4) 0.031(4) 0.031(4) 0.001(4) -0.005(3) 0.007(3)
C2H 0.045(5) 0.047(5) 0.044(5) -0.010(4) -0.007(4) 0.013(4)
C2I 0.082(7) 0.031(5) 0.055(6) -0.008(5) -0.012(5) 0.011(5)
C2J 0.084(7) 0.027(5) 0.061(6) 0.000(5) -0.001(5) -0.002(5)
C2K 0.046(6) 0.052(6) 0.070(6) 0.006(5) -0.004(4) -0.015(5)
C2L 0.046(5) 0.026(5) 0.061(6) 0.007(4) 0.005(4) -0.002(4)
C3A 0.023(4) 0.037(5) 0.024(4) 0.001(4) 0.004(3) 0.000(3)
C3B 0.054(6) 0.032(5) 0.056(6) -0.013(4) -0.019(4) 0.009(4)
C3C 0.057(6) 0.035(5) 0.096(8) -0.006(5) -0.038(5) 0.004(4)
C3D 0.027(5) 0.035(5) 0.097(7) 0.006(5) 0.001(4) 0.007(4)
C3E 0.053(5) 0.026(5) 0.051(5) -0.005(4) 0.013(4) 0.002(4)
C3F 0.043(5) 0.024(4) 0.046(5) -0.009(4) 0.005(4) -0.001(4)
C3G 0.029(4) 0.019(4) 0.029(4) -0.011(3) 0.004(3) 0.004(3)
C3H 0.040(5) 0.051(5) 0.042(5) 0.013(4) 0.012(4) 0.000(4)
C3I 0.062(6) 0.062(6) 0.047(6) 0.016(5) 0.019(5) -0.003(5)
C3J 0.039(5) 0.051(6) 0.057(6) -0.009(5) 0.024(4) -0.010(4)
C3K 0.020(4) 0.056(6) 0.056(5) 0.006(5) 0.006(4) -0.003(4)
C3L 0.033(4) 0.035(5) 0.038(5) 0.009(4) 0.004(3) 0.003(3)
C4A 0.022(4) 0.023(4) 0.035(4) 0.007(3) 0.009(3) 0.000(3)
C4B 0.031(5) 0.057(6) 0.045(5) -0.014(4) 0.010(4) -0.001(4)
C4C 0.042(5) 0.063(6) 0.057(6) -0.033(5) 0.018(4) -0.007(4)
C4D 0.028(5) 0.051(6) 0.067(6) -0.008(5) 0.021(4) -0.005(4)
C4E 0.023(4) 0.038(5) 0.050(5) 0.009(4) 0.004(3) -0.001(3)
C4F 0.024(4) 0.035(4) 0.037(4) -0.001(4) 0.008(3) -0.001(3)
C4G 0.027(4) 0.030(4) 0.030(4) -0.004(3) 0.006(3) 0.002(3)
C4H 0.032(5) 0.036(5) 0.056(5) -0.017(4) -0.004(4) 0.008(4)
C4I 0.050(6) 0.063(7) 0.060(6) -0.024(5) -0.006(4) -0.004(5)
C4J 0.055(6) 0.047(6) 0.065(6) -0.008(5) 0.018(5) -0.018(5)
C4K 0.070(7) 0.038(6) 0.091(8) 0.019(5) 0.014(6) -0.011(5)
C4L 0.039(5) 0.047(5) 0.064(6) 0.023(5) 0.006(4) -0.005(4)
C71 0.041(5) 0.078(7) 0.055(6) 0.011(5) 0.003(4) 0.008(5)
Cl72 0.096(2) 0.090(2) 0.169(3) -0.023(2) -0.058(2) 0.0026(18)
Cl73 0.0531(17) 0.0630(18) 0.194(3) 0.011(2) -0.0054(19) 0.0087(13)
C81 0.164(12) 0.083(9) 0.066(8) -0.019(7) -0.030(8) -0.072(9)
Cl82 0.128(3) 0.088(2) 0.116(3) 0.011(2) 0.039(2) 0.019(2)
Cl83 0.0789(19) 0.093(2) 0.093(2) 0.0370(18) -0.0155(15) 0.0006(16)

loop_
_geom_bond_atom_site_label_1
_geom_bond_atom_site_label_2
_geom_bond_distance
_geom_bond_site_symmetry_2
_geom_bond_publ_flag
Au1 C11 1.994(8) . ?
Au1 P1 2.2756(18) . ?
Au1 Au4 3.3314(4) . ?
Au2 C21 1.989(7) . ?
Au2 P2 2.2787(18) . ?
Au2 Au3 3.3622(4) . ?
Au3 C31 1.988(7) . ?
Au3 P3 2.2742(18) . ?
Au4 C41 2.004(7) . ?
Au4 P4 2.2666(18) . ?
P1 C1 1.799(7) . ?
P1 C1G 1.819(3) . ?
P1 C1A 1.823(4) . ?
P2 C4 1.811(7) . ?
P2 C2A 1.824(4) . ?
P2 C2G 1.826(4) . ?
P3 C3A 1.813(4) . ?
P3 C3G 1.820(4) . ?
P3 C3 1.826(6) . ?
P4 C4A 1.813(3) . ?
P4 C6 1.813(6) . ?
P4 C4G 1.823(4) . ?
C1 C2 1.535(9) . ?
C2 C3 1.534(9) . ?
C4 C5 1.534(8) . ?
C5 C6 1.523(8) . ?
C11 C12 1.205(9) . ?
C12 C13 1.467(9) . ?
C13 O14 1.435(8) . ?
O14 C15A 1.315(8) . ?
O14 C15B 1.477(9) . ?
C15A C16A 1.3900 . ?
C15A C20A 1.3900 . ?
C16A C17A 1.3900 . ?
C17A C18A 1.3900 . ?
C18A C19A 1.3900 . ?
C18A C51A 1.555(15) . ?
C19A C20A 1.3900 . ?
C15B C16B 1.3900 . ?
C15B C20B 1.3900 . ?
C16B C17B 1.3900 . ?
C17B C18B 1.3900 . ?
C18B C19B 1.3900 . ?
C18B C51B 1.504(19) . ?
C19B C20B 1.3900 . ?
C21 C22 1.207(9) . ?
C22 C23 1.482(9) . ?
C23 O24 1.451(8) . ?
O24 C25 1.374(8) . ?
C25 C30 1.386(10) . ?
C25 C26 1.391(10) . ?
C26 C27 1.397(10) . ?
C27 C28 1.364(11) . ?
C28 C29 1.363(11) . ?
C28 C61A 1.552(10) . ?
C29 C30 1.376(10) . ?
C31 C32 1.216(10) . ?
C32 C33 1.471(10) . ?
C33 O34 1.417(10) . ?
O34 C35B 1.297(9) . ?
O34 C35A 1.399(8) . ?
C35A C36A 1.3900 . ?
C35A C40A 1.3900 . ?
C36A C37A 1.3900 . ?
C37A C38A 1.3900 . ?
C38A C39A 1.3900 . ?
C38A C51A 1.538(15) . ?
C39A C40A 1.3900 . ?
C51A C52A 1.36(3) . ?
C35B C36B 1.3900 . ?
C35B C40B 1.3900 . ?
C36B C37B 1.3900 . ?
C37B C38B 1.3900 . ?
C38B C39B 1.3900 . ?
C38B C51B 1.54(2) . ?
C39B C40B 1.3900 . ?
C51B C52B 1.29(3) . ?
C41 C42 1.169(9) . ?
C42 C43 1.497(10) . ?
C43 O44 1.460(9) . ?
O44 C45 1.376(9) . ?
C45 C46 1.360(10) . ?
C45 C50 1.389(11) . ?
C46 C47 1.394(11) . ?
C47 C48 1.371(10) . ?
C48 C49 1.368(12) . ?
C48 C61A 1.545(12) . ?
C49 C50 1.382(12) . ?
C61A C62A 1.600(14) . ?
C1A C1B 1.3900 . ?
C1A C1F 1.3900 . ?
C1B C1C 1.3900 . ?
C1C C1D 1.3900 . ?
C1D C1E 1.3900 . ?
C1E C1F 1.3900 . ?
C1G C1H 1.3900 . ?
C1G C1L 1.3900 . ?
C1H C1I 1.3900 . ?
C1I C1J 1.3900 . ?
C1J C1K 1.3900 . ?
C1K C1L 1.3900 . ?
C2A C2B 1.3900 . ?
C2A C2F 1.3900 . ?
C2B C2C 1.3900 . ?
C2C C2D 1.3900 . ?
C2D C2E 1.3900 . ?
C2E C2F 1.3900 . ?
C2G C2H 1.3900 . ?
C2G C2L 1.3900 . ?
C2H C2I 1.3900 . ?
C2I C2J 1.3900 . ?
C2J C2K 1.3900 . ?
C2K C2L 1.3900 . ?
C3A C3B 1.3900 . ?
C3A C3F 1.3900 . ?
C3B C3C 1.3900 . ?
C3C C3D 1.3900 . ?
C3D C3E 1.3900 . ?
C3E C3F 1.3900 . ?
C3G C3H 1.3900 . ?
C3G C3L 1.3900 . ?
C3H C3I 1.3900 . ?
C3I C3J 1.3900 . ?
C3J C3K 1.3900 . ?
C3K C3L 1.3900 . ?
C4A C4B 1.3900 . ?
C4A C4F 1.3900 . ?
C4B C4C 1.3900 . ?
C4C C4D 1.3900 . ?
C4D C4E 1.3900 . ?
C4E C4F 1.3900 . ?
C4G C4H 1.3900 . ?
C4G C4L 1.3900 . ?
C4H C4I 1.3900 . ?
C4I C4J 1.3900 . ?
C4J C4K 1.3900 . ?
C4K C4L 1.3900 . ?
C71 Cl73 1.711(8) . ?
C71 Cl72 1.722(8) . ?
C81 Cl82 1.686(11) . ?
C81 Cl83 1.811(12) . ?
